data_4004063
loop_
_publ_author_name
'Zhang, Zi-Peng'
'Liu, Xin'
'Liu, Xiaomeng'
'Lu, Zhong-Wei'
'Sui, Xin'
'Zhen, Bo-Yu'
'Lin, Zheshuai'
'Chen, Ling'
'Wu, Li-Ming'

_publ_section_title
;
 Driving Nonlinear Optical Activity with Dipolar 2-Aminopyrimidinium
 Cations in (C4H6N3)+(H2PO3)&#x2212;
;
_journal_issue 4
_journal_name_full 'Chemistry of Materials'
_journal_page_first 1976
_journal_page_last 1984
_journal_paper_doi 10.1021/acs.chemmater.2c00002
_journal_volume 34
_journal_year 2022
_chemical_formula_sum 'C1.14 H1.43 N0.86'
_chemical_formula_weight 27.17
_space_group_IT_number 61
_space_group_name_Hall '-P 2ac 2ab'
_space_group_name_H-M_alt 'P b c a'
_symmetry_cell_setting orthorhombic
_symmetry_space_group_name_H-M 'P b c a'
_atom_sites_solution_hydrogens none
_atom_sites_solution_primary direct
_atom_sites_solution_secondary difmap
_audit_creation_method SHELXL-97
_cell_angle_alpha 90.00
_cell_angle_beta 90.00
_cell_angle_gamma 90.00
_cell_formula_units_Z 28
_cell_length_a 10.906(3)
_cell_length_b 5.7031(19)
_cell_length_c 15.132(4)
_cell_measurement_reflns_used 327
_cell_measurement_temperature 273(2)
_cell_measurement_theta_max 27.2495
_cell_measurement_theta_min 4.5842
_cell_volume 941.2(5)
_computing_structure_refinement 'SHELXL-97 (Sheldrick, 1997)'
_computing_structure_solution 'SHELXS-97 (Sheldrick, 1990)'
_diffrn_ambient_temperature 273(2)
_diffrn_measured_fraction_theta_full 0.994
_diffrn_measured_fraction_theta_max 0.994
_diffrn_measurement_device
;
Mercury2 (2x2 bin mode)
;
_diffrn_radiation_detector CCD
_diffrn_radiation_monochromator graphite
_diffrn_radiation_source 'fine-focus sealed tube'
_diffrn_radiation_type MoK\a
_diffrn_radiation_wavelength 0.71073
_diffrn_reflns_av_R_equivalents 0.0821
_diffrn_reflns_av_sigmaI/netI 0.0349
_diffrn_reflns_limit_h_max 13
_diffrn_reflns_limit_h_min -14
_diffrn_reflns_limit_k_max 7
_diffrn_reflns_limit_k_min -7
_diffrn_reflns_limit_l_max 18
_diffrn_reflns_limit_l_min -19
_diffrn_reflns_number 12807
_diffrn_reflns_theta_full 27.53
_diffrn_reflns_theta_max 27.53
_diffrn_reflns_theta_min 2.69
_exptl_absorpt_coefficient_mu 0.092
_exptl_absorpt_correction_T_max 1.0000
_exptl_absorpt_correction_T_min 0.6347
_exptl_absorpt_correction_type multi-scan
_exptl_crystal_colour 'Light yellow'
_exptl_crystal_density_diffrn 1.342
_exptl_crystal_density_method 'not measured'
_exptl_crystal_description Prism
_exptl_crystal_F_000 400
_exptl_crystal_size_max 0.0500
_exptl_crystal_size_mid 0.0300
_exptl_crystal_size_min 0.0200
_refine_diff_density_max 0.124
_refine_diff_density_min -0.149
_refine_diff_density_rms 0.033
_refine_ls_extinction_method none
_refine_ls_goodness_of_fit_ref 1.107
_refine_ls_hydrogen_treatment none
_refine_ls_matrix_type full
_refine_ls_number_parameters 72
_refine_ls_number_reflns 1078
_refine_ls_number_restraints 0
_refine_ls_restrained_S_all 1.107
_refine_ls_R_factor_all 0.0747
_refine_ls_R_factor_gt 0.0505
_refine_ls_shift/su_max 0.000
_refine_ls_shift/su_mean 0.000
_refine_ls_structure_factor_coef Fsqd
_refine_ls_weighting_details 'calc w=1/[\s^2^(Fo^2^)+(0.0398P)^2^+0.3060P] where P=(Fo^2^+2Fc^2^)/3'
_refine_ls_weighting_scheme calc
_refine_ls_wR_factor_gt 0.1085
_refine_ls_wR_factor_ref 0.1193
_reflns_number_gt 798
_reflns_number_total 1078
_reflns_threshold_expression >2sigma(I)
_cod_data_source_file cm2c00002_si_003.cif
_cod_data_source_block 2ap20_0ma
_cod_depositor_comments
;
The following automatic conversions were performed:

data item '_exptl_absorpt_correction_type' value 'Multi-scan' was
changed to 'multi-scan' in accordance with the
/home/data/users/saulius/crontab/automatic-downloads/current/ACS/lib/dictionaries/cif_core.dic
dictionary named 'cif_core.dic' version 2.4.2 last updated on
2011-04-26.

Automatic conversion script
Id: cif_fix_values 7556 2019-12-06 15:28:31Z antanas 
;
_cod_original_sg_symbol_H-M Pbca
_cod_database_code 4004063

loop_
_symmetry_equiv_pos_as_xyz
'x, y, z'
'-x+1/2, -y, z+1/2'
'x+1/2, -y+1/2, -z'
'-x, y+1/2, -z+1/2'
'-x, -y, -z'
'x-1/2, y, -z-1/2'
'-x-1/2, y-1/2, z'
'x, -y-1/2, z-1/2'

loop_
_atom_site_label
_atom_site_type_symbol
_atom_site_fract_x
_atom_site_fract_y
_atom_site_fract_z
_atom_site_U_iso_or_equiv
_atom_site_adp_type
_atom_site_occupancy
_atom_site_symmetry_multiplicity
_atom_site_calc_flag
_atom_site_refinement_flags
_atom_site_disorder_assembly
_atom_site_disorder_group
N1 N 0.38607(12) 0.0710(2) 0.65170(9) 0.0412(4) Uani 1 1 d . . .
N2 N 0.36233(15) 0.4081(3) 0.57103(11) 0.0494(4) Uani 1 1 d . . .
C1 C 0.43543(14) 0.2330(3) 0.59777(10) 0.0360(4) Uani 1 1 d . . .
N3 N 0.55151(12) 0.2315(2) 0.56702(9) 0.0404(4) Uani 1 1 d . . .
C2 C 0.62149(15) 0.0576(3) 0.59616(12) 0.0459(5) Uani 1 1 d . . .
H2 H 0.7019 0.0493 0.5760 0.055 Uiso 1 1 calc R . .
C3 C 0.46134(17) -0.0970(3) 0.67907(11) 0.0468(5) Uani 1 1 d . . .
H3 H 0.4306 -0.2112 0.7170 0.056 Uiso 1 1 calc R . .
C4 C 0.58206(17) -0.1105(3) 0.65428(12) 0.0502(5) Uani 1 1 d . . .
H4 H 0.6340 -0.2267 0.6756 0.060 Uiso 1 1 calc R . .
H1 H 0.3928(19) 0.521(4) 0.5361(15) 0.064(6) Uiso 1 1 d . . .
H5 H 0.292(2) 0.435(4) 0.6020(15) 0.078(7) Uiso 1 1 d . . .

loop_
_atom_site_aniso_label
_atom_site_aniso_U_11
_atom_site_aniso_U_22
_atom_site_aniso_U_33
_atom_site_aniso_U_23
_atom_site_aniso_U_13
_atom_site_aniso_U_12
N1 0.0395(8) 0.0427(8) 0.0416(7) 0.0041(6) -0.0012(6) -0.0052(6)
N2 0.0404(8) 0.0484(9) 0.0593(10) 0.0141(8) 0.0069(7) 0.0062(7)
C1 0.0362(8) 0.0367(9) 0.0351(8) -0.0031(7) -0.0029(6) -0.0038(7)
N3 0.0357(7) 0.0411(8) 0.0445(8) 0.0013(6) 0.0032(6) -0.0005(6)
C2 0.0376(9) 0.0521(11) 0.0480(10) -0.0031(8) 0.0020(8) 0.0054(8)
C3 0.0557(11) 0.0418(10) 0.0429(9) 0.0072(8) 0.0001(8) -0.0033(8)
C4 0.0540(11) 0.0460(11) 0.0506(10) 0.0055(8) -0.0016(9) 0.0122(9)

loop_
_atom_type_symbol
_atom_type_description
_atom_type_scat_dispersion_real
_atom_type_scat_dispersion_imag
_atom_type_scat_source
C C 0.0033 0.0016 'International Tables Vol C Tables 4.2.6.8 and 6.1.1.4'
H H 0.0000 0.0000 'International Tables Vol C Tables 4.2.6.8 and 6.1.1.4'
N N 0.0061 0.0033 'International Tables Vol C Tables 4.2.6.8 and 6.1.1.4'

loop_
_geom_angle_atom_site_label_1
_geom_angle_atom_site_label_2
_geom_angle_atom_site_label_3
_geom_angle
_geom_angle_site_symmetry_1
_geom_angle_site_symmetry_3
_geom_angle_publ_flag
C3 N1 C1 115.93(15) . . ?
N2 C1 N1 117.19(15) . . ?
N2 C1 N3 117.31(15) . . ?
N1 C1 N3 125.49(14) . . ?
C2 N3 C1 115.47(14) . . ?
N3 C2 C4 123.76(16) . . ?
N1 C3 C4 123.29(16) . . ?
C2 C4 C3 115.96(16) . . ?

loop_
_geom_bond_atom_site_label_1
_geom_bond_atom_site_label_2
_geom_bond_distance
_geom_bond_site_symmetry_2
_geom_bond_publ_flag
N1 C3 1.328(2) . ?
N1 C1 1.345(2) . ?
N2 C1 1.340(2) . ?
C1 N3 1.349(2) . ?
N3 C2 1.327(2) . ?
C2 C4 1.370(2) . ?
C3 C4 1.371(3) . ?
